data_4105495
loop_
_publ_author_name
'Chia-Pei Chung'
'Chien-Chih Chen'
'Ying-Chih Lin'
'Yi-Hong Liu'
'Yu Wang'

_publ_section_title
;
 Reactions of Ruthenium Cp Phosphine Complex with
 4,4-Disubstituted-1,6-Enynes: Effect of Methyl Substituents in the
 Olefinic Fraction
;
_journal_name_full 'Journal of the American Chemical Society'
_journal_page_first 18366
_journal_page_last 18375
_journal_paper_doi 10.1021/ja906745j
_journal_volume 131
_journal_year 2009
_chemical_formula_sum 'C61 H56 O P2 Ru'
_chemical_formula_weight 968.07
_chemical_name_systematic
; 
 ? 
;
_space_group_IT_number 14
_symmetry_cell_setting monoclinic
_symmetry_space_group_name_Hall '-P 2ybc'
_symmetry_space_group_name_H-M 'P 1 21/c 1'
_atom_sites_solution_hydrogens geom
_atom_sites_solution_primary direct
_atom_sites_solution_secondary difmap
_audit_creation_method SHELXL-97
_cell_angle_alpha 90.00
_cell_angle_beta 105.754(2)
_cell_angle_gamma 90.00
_cell_formula_units_Z 4
_cell_length_a 9.9570(2)
_cell_length_b 36.5312(8)
_cell_length_c 13.9075(3)
_cell_measurement_reflns_used 25457
_cell_measurement_temperature 295(2)
_cell_measurement_theta_max 30.3340
_cell_measurement_theta_min 3.0771
_cell_volume 4868.71(19)
_computing_cell_refinement
; 
CrysAlisPro, Oxford Diffraction Ltd., 
Version 1.171.33.34d (release 27-02-2009 CrysAlis171 .NET) 
(compiled Feb 27 2009,15:38:38) 
empirical absorption correction using spherical harmonics, 
 implemented in SCALE3 ABSPACK scaling algorithm. 
;
_computing_data_collection
; 
CrysAlisPro, Oxford Diffraction Ltd., 
Version 1.171.33.34d (release 27-02-2009 CrysAlis171 .NET) 
(compiled Feb 27 2009,15:38:38) 
empirical absorption correction using spherical harmonics, 
 implemented in SCALE3 ABSPACK scaling algorithm. 
;
_computing_data_reduction
; 
CrysAlisPro, Oxford Diffraction Ltd., 
Version 1.171.33.34d (release 27-02-2009 CrysAlis171 .NET) 
(compiled Feb 27 2009,15:38:38) 
empirical absorption correction using spherical harmonics, 
 implemented in SCALE3 ABSPACK scaling algorithm. 
;
_computing_molecular_graphics SHELXTL
_computing_publication_material SHELXTL
_computing_structure_refinement 'SHELXL-97 (Sheldrick, 1997)'
_computing_structure_solution 'SHELXS-97 (Sheldrick, 1990)'
_diffrn_ambient_temperature 295(2)
_diffrn_measured_fraction_theta_full 0.999
_diffrn_measured_fraction_theta_max 0.999
_diffrn_measurement_device_type 'Oxford Diffraction Gemini A'
_diffrn_measurement_method CCD
_diffrn_radiation_monochromator graphite
_diffrn_radiation_source 'fine-focus sealed tube'
_diffrn_radiation_type MoK\a
_diffrn_radiation_wavelength 0.71073
_diffrn_reflns_av_R_equivalents 0.0405
_diffrn_reflns_av_sigmaI/netI 0.0344
_diffrn_reflns_limit_h_max 12
_diffrn_reflns_limit_h_min -12
_diffrn_reflns_limit_k_max 47
_diffrn_reflns_limit_k_min -47
_diffrn_reflns_limit_l_max 18
_diffrn_reflns_limit_l_min -18
_diffrn_reflns_number 58161
_diffrn_reflns_theta_full 27.50
_diffrn_reflns_theta_max 27.50
_diffrn_reflns_theta_min 3.08
_exptl_absorpt_coefficient_mu 0.430
_exptl_absorpt_correction_T_max 1.00000
_exptl_absorpt_correction_T_min 0.92192
_exptl_absorpt_correction_type multi-scan
_exptl_absorpt_process_details
; 
CrysAlisPro, Oxford Diffraction Ltd., 
Version 1.171.33.34d (release 27-02-2009 CrysAlis171 .NET) 
(compiled Feb 27 2009,15:38:38) 
empirical absorption correction using spherical harmonics, 
 implemented in SCALE3 ABSPACK scaling algorithm. 
;
_exptl_crystal_density_diffrn 1.321
_exptl_crystal_F_000 2016
_exptl_crystal_size_max 0.20
_exptl_crystal_size_mid 0.15
_exptl_crystal_size_min 0.10
_refine_diff_density_max 0.738
_refine_diff_density_min -1.047
_refine_diff_density_rms 0.058
_refine_ls_extinction_method none
_refine_ls_goodness_of_fit_ref 1.120
_refine_ls_hydrogen_treatment mixed
_refine_ls_matrix_type full
_refine_ls_number_parameters 586
_refine_ls_number_reflns 11143
_refine_ls_number_restraints 0
_refine_ls_restrained_S_all 1.120
_refine_ls_R_factor_all 0.0712
_refine_ls_R_factor_gt 0.0536
_refine_ls_shift/su_max 0.002
_refine_ls_shift/su_mean 0.000
_refine_ls_structure_factor_coef Fsqd
_refine_ls_weighting_details 'calc w=1/[\s^2^(Fo^2^)+(0.0379P)^2^+5.0900P] where P=(Fo^2^+2Fc^2^)/3'
_refine_ls_weighting_scheme calc
_refine_ls_wR_factor_gt 0.1076
_refine_ls_wR_factor_ref 0.1124
_reflns_number_gt 8936
_reflns_number_total 11143
_reflns_threshold_expression >2sigma(I)
_cod_data_source_file ja906745j_si_004.cif
_cod_data_source_block ic13743
_cod_original_cell_volume 4868.70(18)
_cod_database_code 4105495

loop_
_symmetry_equiv_pos_as_xyz
'x, y, z'
'-x, y+1/2, -z+1/2'
'-x, -y, -z'
'x, -y-1/2, z-1/2'

loop_
_atom_site_label
_atom_site_type_symbol
_atom_site_fract_x
_atom_site_fract_y
_atom_site_fract_z
_atom_site_U_iso_or_equiv
_atom_site_adp_type
_atom_site_occupancy
_atom_site_symmetry_multiplicity
_atom_site_calc_flag
_atom_site_refinement_flags
Ru1 Ru 0.11000(2) 0.141763(6) 0.806420(18) 0.03291(7) Uani 1 1 d .
P1 P -0.01202(8) 0.09187(2) 0.72788(6) 0.03525(17) Uani 1 1 d .
P2 P -0.07336(8) 0.17650(2) 0.82711(6) 0.03561(17) Uani 1 1 d .
O1 O 0.4278(2) 0.08749(7) 1.14077(18) 0.0562(6) Uani 1 1 d .
C1 C 0.1425(3) 0.11380(8) 0.9417(2) 0.0364(6) Uani 1 1 d .
H1A H 0.0818 0.0946 0.9432 0.044 Uiso 1 1 calc R
C2 C 0.2399(4) 0.12046(9) 1.0250(2) 0.0441(7) Uani 1 1 d .
H2A H 0.2884 0.1424 1.0281 0.053 Uiso 1 1 calc R
C3 C 0.2810(4) 0.09616(9) 1.1160(2) 0.0447(7) Uani 1 1 d .
H3A H 0.2278 0.0733 1.1012 0.054 Uiso 1 1 calc R
C4 C 0.2554(4) 0.11315(9) 1.2110(2) 0.0477(8) Uani 1 1 d .
C5 C 0.0914(4) 0.11391(11) 1.1925(3) 0.0544(9) Uani 1 1 d .
H5A H 0.0695 0.1306 1.2403 0.065 Uiso 1 1 calc R
H5B H 0.0501 0.1238 1.1263 0.065 Uiso 1 1 calc R
C6 C 0.0236(5) 0.07785(16) 1.2005(4) 0.0848(14) Uani 1 1 d .
H6A H 0.0370 0.0685 1.2647 0.102 Uiso 1 1 calc R
C7 C -0.0479(7) 0.05921(18) 1.1319(5) 0.1099(19) Uani 1 1 d .
H7A H -0.0648 0.0672 1.0662 0.132 Uiso 1 1 calc R
H7B H -0.0851 0.0371 1.1456 0.132 Uiso 1 1 calc R
C8 C 0.4624(4) 0.06463(11) 1.0694(3) 0.0662(11) Uani 1 1 d .
H8A H 0.5610 0.0599 1.0890 0.099 Uiso 1 1 calc R
H8B H 0.4374 0.0765 1.0054 0.099 Uiso 1 1 calc R
H8C H 0.4126 0.0419 1.0651 0.099 Uiso 1 1 calc R
C9 C 0.3205(4) 0.15159(10) 1.2255(2) 0.0518(9) Uani 1 1 d .
C10 C 0.2409(6) 0.18257(12) 1.1981(4) 0.0831(14) Uani 1 1 d .
H10A H 0.1444 0.1808 1.1741 0.100 Uiso 1 1 calc R
C11 C 0.3056(10) 0.21670(14) 1.2067(5) 0.121(3) Uani 1 1 d .
H11A H 0.2513 0.2376 1.1880 0.146 Uiso 1 1 calc R
C12 C 0.4459(11) 0.22020(18) 1.2417(5) 0.124(3) Uani 1 1 d .
H12A H 0.4871 0.2432 1.2484 0.149 Uiso 1 1 calc R
C13 C 0.5255(7) 0.18977(17) 1.2668(4) 0.0949(18) Uani 1 1 d .
H13A H 0.6221 0.1917 1.2891 0.114 Uiso 1 1 calc R
C14 C 0.4623(5) 0.15586(12) 1.2592(3) 0.0649(11) Uani 1 1 d .
H14A H 0.5178 0.1352 1.2777 0.078 Uiso 1 1 calc R
C15 C 0.3113(4) 0.08999(10) 1.3061(3) 0.0512(8) Uani 1 1 d .
C16 C 0.3259(4) 0.10614(13) 1.3991(3) 0.0679(11) Uani 1 1 d .
H16A H 0.3133 0.1313 1.4030 0.081 Uiso 1 1 calc R
C17 C 0.3588(5) 0.08546(19) 1.4858(3) 0.0947(18) Uani 1 1 d .
H17A H 0.3698 0.0968 1.5473 0.114 Uiso 1 1 calc R
C18 C 0.3750(6) 0.0485(2) 1.4813(4) 0.109(2) Uani 1 1 d .
H18A H 0.3942 0.0346 1.5394 0.131 Uiso 1 1 calc R
C19 C 0.3627(6) 0.03207(16) 1.3904(5) 0.105(2) Uani 1 1 d .
H19A H 0.3755 0.0069 1.3875 0.126 Uiso 1 1 calc R
C20 C 0.3314(5) 0.05243(12) 1.3027(3) 0.0737(12) Uani 1 1 d .
H20A H 0.3239 0.0409 1.2418 0.088 Uiso 1 1 calc R
C21 C 0.2053(4) 0.19141(11) 0.7567(4) 0.0648(11) Uani 1 1 d .
H21A H 0.1624 0.2157 0.7455 0.078 Uiso 1 1 calc R
C22 C 0.2947(4) 0.17887(11) 0.8472(3) 0.0614(10) Uani 1 1 d .
H22A H 0.3265 0.1930 0.9092 0.074 Uiso 1 1 calc R
C23 C 0.3404(3) 0.14398(11) 0.8296(3) 0.0536(9) Uani 1 1 d .
H23A H 0.4093 0.1293 0.8779 0.064 Uiso 1 1 calc R
C24 C 0.2806(4) 0.13487(10) 0.7307(3) 0.0512(9) Uani 1 1 d .
H24A H 0.2997 0.1127 0.6970 0.061 Uiso 1 1 calc R
C25 C 0.1969(4) 0.16493(12) 0.6843(3) 0.0570(10) Uani 1 1 d .
H25A H 0.1470 0.1671 0.6134 0.068 Uiso 1 1 calc R
C26 C 0.0994(3) 0.05205(9) 0.7208(2) 0.0403(7) Uani 1 1 d .
C27 C 0.2233(4) 0.04693(10) 0.7925(3) 0.0585(10) Uani 1 1 d .
H27A H 0.2528 0.0641 0.8431 0.070 Uiso 1 1 calc R
C28 C 0.3049(4) 0.01649(11) 0.7902(4) 0.0764(14) Uani 1 1 d .
H28A H 0.3867 0.0130 0.8409 0.092 Uiso 1 1 calc R
C29 C 0.2669(5) -0.00841(13) 0.7148(4) 0.0817(14) Uani 1 1 d .
H29A H 0.3259 -0.0278 0.7108 0.098 Uiso 1 1 calc R
C30 C 0.1412(6) -0.00461(13) 0.6452(4) 0.0924(17) Uani 1 1 d .
H30A H 0.1114 -0.0223 0.5958 0.111 Uiso 1 1 calc R
C31 C 0.0583(5) 0.02543(12) 0.6481(3) 0.0757(13) Uani 1 1 d .
H31A H -0.0270 0.0278 0.6002 0.091 Uiso 1 1 calc R
C32 C -0.1010(3) 0.09590(9) 0.5938(2) 0.0434(7) Uani 1 1 d .
C33 C -0.0182(5) 0.10571(14) 0.5321(3) 0.0773(14) Uani 1 1 d .
H33A H 0.0762 0.1102 0.5605 0.093 Uiso 1 1 calc R
C34 C -0.0716(6) 0.10898(14) 0.4301(3) 0.0863(15) Uani 1 1 d .
H34A H -0.0137 0.1155 0.3905 0.104 Uiso 1 1 calc R
C35 C -0.2099(6) 0.10260(13) 0.3878(3) 0.0774(14) Uani 1 1 d .
H35A H -0.2477 0.1058 0.3195 0.093 Uiso 1 1 calc R
C36 C -0.2910(5) 0.09178(16) 0.4448(3) 0.0856(15) Uani 1 1 d .
H36A H -0.3846 0.0866 0.4153 0.103 Uiso 1 1 calc R
C37 C -0.2371(4) 0.08814(13) 0.5476(3) 0.0668(11) Uani 1 1 d .
H37A H -0.2952 0.0802 0.5857 0.080 Uiso 1 1 calc R
C38 C -0.1404(3) 0.06948(9) 0.7817(3) 0.0421(7) Uani 1 1 d .
C39 C -0.2710(4) 0.08455(10) 0.7715(3) 0.0582(10) Uani 1 1 d .
H39A H -0.2980 0.1054 0.7325 0.070 Uiso 1 1 calc R
C40 C -0.3623(4) 0.06860(13) 0.8197(4) 0.0762(13) Uani 1 1 d .
H40A H -0.4507 0.0786 0.8113 0.091 Uiso 1 1 calc R
C41 C -0.3232(5) 0.03849(13) 0.8792(4) 0.0802(14) Uani 1 1 d .
H41A H -0.3840 0.0284 0.9123 0.096 Uiso 1 1 calc R
C42 C -0.1953(5) 0.02339(12) 0.8898(4) 0.0717(12) Uani 1 1 d .
H42A H -0.1684 0.0030 0.9303 0.086 Uiso 1 1 calc R
C43 C -0.1051(4) 0.03845(10) 0.8403(3) 0.0537(9) Uani 1 1 d .
H43A H -0.0188 0.0275 0.8466 0.064 Uiso 1 1 calc R
C44 C -0.2211(3) 0.18181(8) 0.7139(2) 0.0407(7) Uani 1 1 d .
C45 C -0.1889(4) 0.18681(11) 0.6236(3) 0.0559(9) Uani 1 1 d .
H45A H -0.0962 0.1866 0.6219 0.067 Uiso 1 1 calc R
C46 C -0.2932(5) 0.19214(13) 0.5365(3) 0.0677(11) Uani 1 1 d .
H46A H -0.2704 0.1959 0.4768 0.081 Uiso 1 1 calc R
C47 C -0.4304(4) 0.19195(12) 0.5376(3) 0.0697(12) Uani 1 1 d .
H47A H -0.5003 0.1958 0.4787 0.084 Uiso 1 1 calc R
C48 C -0.4641(4) 0.18622(12) 0.6245(3) 0.0681(11) Uani 1 1 d .
H48A H -0.5574 0.1856 0.6248 0.082 Uiso 1 1 calc R
C49 C -0.3597(4) 0.18129(10) 0.7137(3) 0.0524(9) Uani 1 1 d .
H49A H -0.3836 0.1776 0.7731 0.063 Uiso 1 1 calc R
C50 C -0.0200(4) 0.22486(9) 0.8532(3) 0.0450(8) Uani 1 1 d .
C51 C -0.0793(4) 0.25412(10) 0.7931(3) 0.0574(9) Uani 1 1 d .
H51A H -0.1503 0.2499 0.7351 0.069 Uiso 1 1 calc R
C52 C -0.0339(5) 0.28942(11) 0.8184(4) 0.0748(13) Uani 1 1 d .
H52A H -0.0750 0.3089 0.7778 0.090 Uiso 1 1 calc R
C53 C 0.0714(6) 0.29591(12) 0.9031(4) 0.0836(14) Uani 1 1 d .
H53A H 0.1026 0.3197 0.9196 0.100 Uiso 1 1 calc R
C54 C 0.1310(5) 0.26720(12) 0.9638(4) 0.0802(14) Uani 1 1 d .
H54A H 0.2026 0.2716 1.0214 0.096 Uiso 1 1 calc R
C55 C 0.0849(4) 0.23174(10) 0.9395(3) 0.0603(10) Uani 1 1 d .
H55A H 0.1246 0.2125 0.9813 0.072 Uiso 1 1 calc R
C56 C -0.1662(3) 0.17130(10) 0.9242(2) 0.0441(7) Uani 1 1 d .
C57 C -0.2333(5) 0.20078(13) 0.9543(3) 0.0745(13) Uani 1 1 d .
H57A H -0.2250 0.2240 0.9291 0.089 Uiso 1 1 calc R
C58 C -0.3126(5) 0.19594(16) 1.0214(4) 0.0898(16) Uani 1 1 d .
H58A H -0.3567 0.2160 1.0407 0.108 Uiso 1 1 calc R
C59 C -0.3263(5) 0.16279(17) 1.0587(3) 0.0796(14) Uani 1 1 d .
H59A H -0.3808 0.1597 1.1028 0.096 Uiso 1 1 calc R
C60 C -0.2588(4) 0.13314(14) 1.0312(3) 0.0715(12) Uani 1 1 d .
H60A H -0.2673 0.1101 1.0574 0.086 Uiso 1 1 calc R
C61 C -0.1787(4) 0.13765(11) 0.9647(3) 0.0541(9) Uani 1 1 d .
H61A H -0.1328 0.1176 0.9473 0.065 Uiso 1 1 calc R

loop_
_atom_site_aniso_label
_atom_site_aniso_U_11
_atom_site_aniso_U_22
_atom_site_aniso_U_33
_atom_site_aniso_U_23
_atom_site_aniso_U_13
_atom_site_aniso_U_12
Ru1 0.03065(12) 0.03074(12) 0.03776(13) 0.00059(10) 0.01002(9) -0.00293(10)
P1 0.0301(4) 0.0346(4) 0.0411(4) -0.0032(3) 0.0096(3) -0.0013(3)
P2 0.0374(4) 0.0332(4) 0.0368(4) -0.0004(3) 0.0111(3) 0.0006(3)
O1 0.0449(14) 0.0652(16) 0.0559(14) -0.0022(12) 0.0091(11) 0.0147(12)
C1 0.0339(15) 0.0353(16) 0.0398(16) 0.0002(12) 0.0095(13) -0.0013(12)
C2 0.054(2) 0.0364(17) 0.0414(17) 0.0000(13) 0.0116(15) -0.0056(14)
C3 0.0472(19) 0.0419(18) 0.0436(17) 0.0022(14) 0.0098(14) 0.0046(15)
C4 0.057(2) 0.0439(19) 0.0428(18) 0.0057(14) 0.0146(15) 0.0072(16)
C5 0.053(2) 0.064(2) 0.049(2) 0.0080(17) 0.0179(16) 0.0139(18)
C6 0.058(3) 0.102(4) 0.090(4) -0.011(3) 0.012(3) 0.009(3)
C7 0.101(5) 0.099(4) 0.130(5) 0.023(4) 0.032(4) 0.014(4)
C8 0.064(3) 0.061(2) 0.078(3) -0.001(2) 0.027(2) 0.017(2)
C9 0.082(3) 0.0436(19) 0.0341(17) -0.0005(14) 0.0228(17) 0.0033(18)
C10 0.117(4) 0.055(3) 0.081(3) -0.004(2) 0.034(3) 0.015(3)
C11 0.215(8) 0.040(3) 0.116(5) -0.005(3) 0.055(6) 0.017(4)
C12 0.225(9) 0.065(4) 0.085(4) -0.020(3) 0.047(5) -0.057(5)
C13 0.131(5) 0.097(4) 0.060(3) -0.018(3) 0.033(3) -0.050(4)
C14 0.081(3) 0.064(3) 0.047(2) -0.0054(18) 0.014(2) -0.012(2)
C15 0.049(2) 0.059(2) 0.0448(19) 0.0114(16) 0.0124(15) 0.0032(17)
C16 0.075(3) 0.084(3) 0.048(2) 0.013(2) 0.023(2) 0.015(2)
C17 0.093(4) 0.151(6) 0.048(2) 0.029(3) 0.030(2) 0.028(4)
C18 0.115(5) 0.140(6) 0.074(4) 0.063(4) 0.027(3) 0.021(4)
C19 0.115(5) 0.083(4) 0.104(4) 0.052(3) 0.005(3) 0.008(3)
C20 0.085(3) 0.059(3) 0.069(3) 0.020(2) 0.006(2) 0.006(2)
C21 0.063(2) 0.042(2) 0.104(3) 0.017(2) 0.047(2) -0.0028(18)
C22 0.051(2) 0.063(3) 0.075(3) -0.022(2) 0.027(2) -0.0276(19)
C23 0.0322(16) 0.068(2) 0.062(2) 0.0055(19) 0.0155(15) -0.0042(17)
C24 0.0455(19) 0.053(2) 0.063(2) -0.0005(17) 0.0293(17) -0.0059(16)
C25 0.047(2) 0.075(3) 0.055(2) 0.016(2) 0.0243(17) -0.0040(19)
C26 0.0371(16) 0.0382(17) 0.0470(18) -0.0031(14) 0.0137(14) -0.0003(13)
C27 0.043(2) 0.0379(19) 0.085(3) -0.0102(18) 0.0010(18) 0.0033(15)
C28 0.040(2) 0.050(2) 0.129(4) -0.001(3) 0.005(2) 0.0059(18)
C29 0.080(3) 0.058(3) 0.115(4) -0.004(3) 0.040(3) 0.024(2)
C30 0.135(5) 0.064(3) 0.071(3) -0.018(2) 0.015(3) 0.039(3)
C31 0.092(3) 0.066(3) 0.056(2) -0.018(2) -0.002(2) 0.025(2)
C32 0.0408(17) 0.0390(17) 0.0449(18) -0.0061(14) 0.0022(14) 0.0027(14)
C33 0.079(3) 0.102(4) 0.048(2) -0.007(2) 0.013(2) -0.037(3)
C34 0.119(4) 0.089(3) 0.048(2) -0.005(2) 0.018(3) -0.032(3)
C35 0.097(4) 0.074(3) 0.049(2) -0.002(2) -0.002(2) 0.018(3)
C36 0.059(3) 0.123(4) 0.060(3) -0.011(3) -0.008(2) 0.014(3)
C37 0.048(2) 0.088(3) 0.060(2) -0.007(2) 0.0066(18) 0.005(2)
C38 0.0341(16) 0.0382(17) 0.0562(19) -0.0099(14) 0.0158(14) -0.0078(13)
C39 0.046(2) 0.045(2) 0.087(3) -0.0075(19) 0.0246(19) -0.0038(16)
C40 0.044(2) 0.073(3) 0.123(4) -0.013(3) 0.042(2) -0.007(2)
C41 0.067(3) 0.071(3) 0.117(4) -0.006(3) 0.048(3) -0.026(2)
C42 0.070(3) 0.060(3) 0.093(3) 0.009(2) 0.034(2) -0.015(2)
C43 0.047(2) 0.046(2) 0.071(2) -0.0004(18) 0.0210(18) -0.0055(16)
C44 0.0411(17) 0.0366(17) 0.0425(17) -0.0008(13) 0.0079(13) 0.0032(13)
C45 0.048(2) 0.073(3) 0.047(2) 0.0008(18) 0.0143(16) 0.0091(18)
C46 0.068(3) 0.086(3) 0.044(2) 0.005(2) 0.0065(19) 0.008(2)
C47 0.058(3) 0.077(3) 0.061(3) 0.001(2) -0.006(2) 0.004(2)
C48 0.039(2) 0.076(3) 0.082(3) 0.009(2) 0.0036(19) -0.0008(19)
C49 0.0425(19) 0.056(2) 0.059(2) 0.0078(17) 0.0149(16) 0.0021(16)
C50 0.0496(19) 0.0363(17) 0.0511(19) -0.0046(14) 0.0171(15) 0.0003(14)
C51 0.062(2) 0.044(2) 0.066(2) 0.0027(17) 0.0161(19) 0.0033(17)
C52 0.099(4) 0.040(2) 0.089(3) 0.004(2) 0.031(3) 0.001(2)
C53 0.117(4) 0.040(2) 0.095(4) -0.013(2) 0.031(3) -0.016(2)
C54 0.101(4) 0.063(3) 0.071(3) -0.025(2) 0.012(3) -0.021(3)
C55 0.075(3) 0.045(2) 0.058(2) -0.0069(17) 0.013(2) 0.0002(19)
C56 0.0444(18) 0.053(2) 0.0375(16) -0.0039(14) 0.0153(14) 0.0001(15)
C57 0.090(3) 0.068(3) 0.085(3) -0.010(2) 0.055(3) 0.003(2)
C58 0.093(4) 0.101(4) 0.096(4) -0.028(3) 0.062(3) -0.001(3)
C59 0.068(3) 0.122(4) 0.061(3) -0.005(3) 0.039(2) -0.006(3)
C60 0.063(3) 0.091(3) 0.068(3) 0.019(2) 0.031(2) -0.001(2)
C61 0.049(2) 0.067(2) 0.051(2) 0.0042(18) 0.0202(16) 0.0041(18)

loop_
_atom_type_symbol
_atom_type_description
_atom_type_scat_dispersion_real
_atom_type_scat_dispersion_imag
_atom_type_scat_source
C C 0.0033 0.0016 'International Tables Vol C Tables 4.2.6.8 and 6.1.1.4'
H H 0.0000 0.0000 'International Tables Vol C Tables 4.2.6.8 and 6.1.1.4'
O O 0.0106 0.0060 'International Tables Vol C Tables 4.2.6.8 and 6.1.1.4'
P P 0.1023 0.0942 'International Tables Vol C Tables 4.2.6.8 and 6.1.1.4'
Ru Ru -1.2594 0.8363 'International Tables Vol C Tables 4.2.6.8 and 6.1.1.4'

loop_
_geom_angle_atom_site_label_1
_geom_angle_atom_site_label_2
_geom_angle_atom_site_label_3
_geom_angle
C1 Ru1 C23 89.17(13)
C1 Ru1 C22 98.78(14)
C23 Ru1 C22 36.52(14)
C1 Ru1 C21 134.34(15)
C23 Ru1 C21 60.66(15)
C22 Ru1 C21 36.67(16)
C1 Ru1 C24 114.60(13)
C23 Ru1 C24 36.04(13)
C22 Ru1 C24 60.70(14)
C21 Ru1 C24 60.53(14)
C1 Ru1 C25 149.30(13)
C23 Ru1 C25 60.55(14)
C22 Ru1 C25 60.54(15)
C21 Ru1 C25 35.69(15)
C24 Ru1 C25 36.77(13)
C1 Ru1 P1 88.44(9)
C23 Ru1 P1 119.24(10)
C22 Ru1 P1 153.75(11)
C21 Ru1 P1 135.18(13)
C24 Ru1 P1 93.31(10)
C25 Ru1 P1 101.55(11)
C1 Ru1 P2 95.25(8)
C23 Ru1 P2 141.32(11)
C22 Ru1 P2 105.06(11)
C21 Ru1 P2 90.51(11)
C24 Ru1 P2 147.90(10)
C25 Ru1 P2 111.34(10)
P1 Ru1 P2 99.31(3)
C38 P1 C32 104.56(15)
C38 P1 C26 99.50(15)
C32 P1 C26 98.04(15)
C38 P1 Ru1 119.74(10)
C32 P1 Ru1 117.75(11)
C26 P1 Ru1 113.72(10)
C56 P2 C44 101.16(15)
C56 P2 C50 97.42(15)
C44 P2 C50 100.75(15)
C56 P2 Ru1 127.38(11)
C44 P2 Ru1 115.15(10)
C50 P2 Ru1 110.78(11)
C8 O1 C3 112.8(3)
C2 C1 Ru1 126.9(2)
C1 C2 C3 126.6(3)
O1 C3 C2 110.8(3)
O1 C3 C4 106.0(3)
C2 C3 C4 114.3(3)
C9 C4 C15 110.4(3)
C9 C4 C3 108.6(3)
C15 C4 C3 114.2(3)
C9 C4 C5 112.6(3)
C15 C4 C5 105.4(3)
C3 C4 C5 105.7(3)
C6 C5 C4 116.0(3)
C7 C6 C5 127.3(6)
C14 C9 C10 117.7(4)
C14 C9 C4 120.5(3)
C10 C9 C4 121.7(4)
C9 C10 C11 119.6(6)
C12 C11 C10 121.5(6)
C11 C12 C13 119.3(6)
C12 C13 C14 119.6(6)
C9 C14 C13 122.3(5)
C20 C15 C16 118.1(4)
C20 C15 C4 122.3(3)
C16 C15 C4 119.1(3)
C17 C16 C15 121.2(5)
C18 C17 C16 120.2(5)
C17 C18 C19 119.6(5)
C18 C19 C20 121.0(5)
C15 C20 C19 119.9(5)
C25 C21 C22 108.8(4)
C25 C21 Ru1 73.2(2)
C22 C21 Ru1 71.2(2)
C23 C22 C21 107.3(4)
C23 C22 Ru1 71.7(2)
C21 C22 Ru1 72.1(2)
C24 C23 C22 108.8(3)
C24 C23 Ru1 72.5(2)
C22 C23 Ru1 71.8(2)
C23 C24 C25 107.8(3)
C23 C24 Ru1 71.45(19)
C25 C24 Ru1 72.6(2)
C21 C25 C24 107.3(4)
C21 C25 Ru1 71.1(2)
C24 C25 Ru1 70.65(19)
C27 C26 C31 117.7(3)
C27 C26 P1 120.2(3)
C31 C26 P1 122.0(3)
C26 C27 C28 120.7(4)
C29 C28 C27 120.9(4)
C28 C29 C30 119.2(4)
C29 C30 C31 120.0(4)
C30 C31 C26 121.3(4)
C37 C32 C33 116.4(3)
C37 C32 P1 127.2(3)
C33 C32 P1 116.3(3)
C34 C33 C32 122.0(4)
C35 C34 C33 119.4(5)
C36 C35 C34 119.8(4)
C35 C36 C37 120.8(4)
C32 C37 C36 121.4(4)
C39 C38 C43 117.8(3)
C39 C38 P1 121.3(3)
C43 C38 P1 120.7(3)
C38 C39 C40 120.1(4)
C41 C40 C39 120.7(4)
C42 C41 C40 119.8(4)
C41 C42 C43 120.0(4)
C38 C43 C42 121.5(4)
C49 C44 C45 118.4(3)
C49 C44 P2 124.3(3)
C45 C44 P2 117.2(3)
C46 C45 C44 120.6(4)
C47 C46 C45 120.4(4)
C48 C47 C46 120.0(4)
C47 C48 C49 120.4(4)
C44 C49 C48 120.2(4)
C55 C50 C51 118.7(3)
C55 C50 P2 116.9(3)
C51 C50 P2 124.4(3)
C52 C51 C50 120.7(4)
C53 C52 C51 120.2(4)
C52 C53 C54 119.9(4)
C53 C54 C55 120.2(4)
C50 C55 C54 120.3(4)
C61 C56 C57 117.8(3)
C61 C56 P2 120.9(3)
C57 C56 P2 121.2(3)
C58 C57 C56 120.7(4)
C59 C58 C57 120.8(5)
C58 C59 C60 119.6(4)
C59 C60 C61 120.1(4)
C56 C61 C60 120.9(4)

loop_
_geom_bond_atom_site_label_1
_geom_bond_atom_site_label_2
_geom_bond_distance
Ru1 C1 2.087(3)
Ru1 C23 2.229(3)
Ru1 C22 2.230(3)
Ru1 C21 2.241(3)
Ru1 C24 2.243(3)
Ru1 C25 2.268(3)
Ru1 P1 2.2958(8)
Ru1 P2 2.3048(8)
P1 C38 1.839(3)
P1 C32 1.841(3)
P1 C26 1.848(3)
P2 C56 1.842(3)
P2 C44 1.850(3)
P2 C50 1.852(3)
O1 C8 1.410(4)
O1 C3 1.443(4)
C1 C2 1.316(4)
C2 C3 1.509(4)
C3 C4 1.542(5)
C4 C9 1.537(5)
C4 C15 1.542(5)
C4 C5 1.583(5)
C5 C6 1.498(7)
C6 C7 1.230(7)
C9 C14 1.370(6)
C9 C10 1.375(6)
C10 C11 1.394(8)
C11 C12 1.354(10)
C12 C13 1.355(9)
C13 C14 1.380(6)
C15 C20 1.389(6)
C15 C16 1.392(5)
C16 C17 1.385(6)
C17 C18 1.362(8)
C18 C19 1.376(8)
C19 C20 1.390(6)
C21 C25 1.382(6)
C21 C22 1.406(6)
C22 C23 1.397(5)
C23 C24 1.383(5)
C24 C25 1.423(5)
C26 C27 1.372(5)
C26 C31 1.382(5)
C27 C28 1.382(5)
C28 C29 1.362(6)
C29 C30 1.366(7)
C30 C31 1.381(6)
C32 C37 1.362(5)
C32 C33 1.388(5)
C33 C34 1.379(6)
C34 C35 1.363(7)
C35 C36 1.335(7)
C36 C37 1.391(6)
C38 C39 1.384(5)
C38 C43 1.385(5)
C39 C40 1.395(6)
C40 C41 1.368(7)
C41 C42 1.358(6)
C42 C43 1.386(5)
C44 C49 1.379(5)
C44 C45 1.389(5)
C45 C46 1.378(5)
C46 C47 1.369(6)
C47 C48 1.356(6)
C48 C49 1.397(5)
C50 C55 1.383(5)
C50 C51 1.386(5)
C51 C52 1.380(5)
C52 C53 1.368(7)
C53 C54 1.376(7)
C54 C55 1.385(5)
C56 C61 1.372(5)
C56 C57 1.390(5)
C57 C58 1.387(6)
C58 C59 1.339(7)
C59 C60 1.381(7)
C60 C61 1.386(5)
